data_1001032
loop_
_publ_author_name
'Labbe, P'
'Frey, M'
'Allais, G'

_publ_section_title
;
Nouvelles donnes structurales sur la variete ferroelectrique du
metaniobate de plomb  Pb Nb~2~ O~6~
;
_journal_coden_ASTM ACBCAR
_journal_name_full 'Acta Crystallographica B (24,1968-38,1982)'
_journal_page_first 2204
_journal_page_last 2210
_journal_paper_doi 10.1107/S0567740873006345
_journal_volume 29
_journal_year 1973
_chemical_formula_structural 'Pb Nb2 O6'
_chemical_formula_sum 'Nb2 O6 Pb'
_chemical_name_systematic 'Lead diniobium oxide'
_space_group_IT_number 38
_symmetry_cell_setting orthorhombic
_symmetry_Int_Tables_number 38
_symmetry_space_group_name_Hall 'C -2 -2'
_symmetry_space_group_name_H-M 'C m 2 m'
_cell_angle_alpha 90
_cell_angle_beta 90
_cell_angle_gamma 90
_cell_formula_units_Z 10
_cell_length_a 17.65(2)
_cell_length_b 17.92(2)
_cell_length_c 3.870(5)
_cell_volume 1224.0
_refine_ls_R_factor_all 0.111
_cod_database_code 1001032

loop_
_symmetry_equiv_pos_as_xyz
x,y,z
-x,y,-z
x,y,-z
-x,y,z
1/2+x,1/2+y,z
1/2-x,1/2+y,-z
1/2+x,1/2+y,-z
1/2-x,1/2+y,z

loop_
_atom_site_label
_atom_site_type_symbol
_atom_site_symmetry_multiplicity
_atom_site_Wyckoff_symbol
_atom_site_fract_x
_atom_site_fract_y
_atom_site_fract_z
_atom_site_occupancy
_atom_site_attached_hydrogens
_atom_site_calc_flag
Nb1 Nb5+ 2 a 0. 0. 0. 1. 0 d
Nb2 Nb5+ 2 a 0. 0.5004(17) 0. 1. 0 d
Nb3 Nb5+ 4 d 0.1807(10) 0.1095(13) 0. 1. 0 d
Nb4 Nb5+ 4 d 0.318(1) 0.3935(13) 0. 1. 0 d
Nb5 Nb5+ 4 d 0.3942(12) 0.1802(14) 0. 1. 0 d
Nb6 Nb5+ 4 d 0.110(1) 0.3198(13) 0. 1. 0 d
Pb1 Pb2+ 4 e 0.3278(6) 0.0282(11) 0.5 1. 0 d
Pb2 Pb2+ 4 e 0.0062(25) 0.1970(12) 0.5 0.5 0 d
Pb3 Pb2+ 4 e 0.4832(10) 0.3452(13) 0.5 0.5 0 d
Pb4 Pb2+ 4 e 0.2549(11) 0.2504(14) 0.5 0.5 0 d
O1 O2- 2 b 0. 0. 0.5 1. 0 d
O2 O2- 2 b 0. 0.5 0.5 1. 0 d
O3 O2- 4 e 0.151(9) 0.110(9) 0.5 1. 0 d
O4 O2- 4 e 0.299(8) 0.395(9) 0.5 1. 0 d
O5 O2- 4 e 0.402(8) 0.182(8) 0.5 1. 0 d
O6 O2- 4 e 0.119(8) 0.297(8) 0.5 1. 0 d
O7 O2- 4 d 0.083(9) 0.092(9) 0. 1. 0 d
O8 O2- 4 d 0.139(9) 0.213(8) 0. 1. 0 d
O9 O2- 4 d 0.221(7) 0.001(9) 0. 1. 0 d
O10 O2- 4 d 0.279(9) 0.135(9) 0. 1. 0 d
O11 O2- 4 d 0.417(9) 0.073(8) 0. 1. 0 d
O12 O2- 4 d 0.081(9) 0.427(8) 0. 1. 0 d
O13 O2- 4 d 0.209(8) 0.334(8) 0. 1. 0 d
O14 O2- 4 d 0.331(8) 0.281(8) 0. 1. 0 d
O15 O2- 4 d 0.433(8) 0.390(9) 0. 1. 0 d
O16 O2- 2 a 0.5 0.235(12) 0. 1. 0 d
O17 O2- 2 a 0. 0.252(12) 0. 1. 0 d

loop_
_atom_type_symbol
_atom_type_oxidation_number
Nb5+ 5.000
Pb2+ 2.000
O2- -2.000
